data_7005288
loop_
_publ_author_name
'Lukesov\'a, Lenka'
'Ward, Benjamin D.'
'Bellemin-Laponnaz, St\'ephane'
'Wadepohl, Hubert'
'Gade, Lutz H.'

_publ_section_title
;
 High tacticity control in organolanthanide polymerization catalysis:
 formation of isotactic poly(alpha-alkenes) with a chiral C3-symmetric
 thulium complex.
;
_journal_issue 9
_journal_name_full 'Dalton transactions (Cambridge, England : 2003)'
_journal_page_first 920
_journal_page_last 922
_journal_paper_doi 10.1039/b700269f
_journal_year 2007
_chemical_absolute_configuration ad
_chemical_formula_sum 'C32 H66 N3 O3 Si3 Tm'
_chemical_formula_weight 794.08
_space_group_IT_number 4
_symmetry_cell_setting monoclinic
_symmetry_Int_Tables_number 4
_symmetry_space_group_name_Hall 'P 2yb'
_symmetry_space_group_name_H-M 'P 1 21 1'
_atom_sites_solution_hydrogens geom
_atom_sites_solution_primary direct
_atom_sites_solution_secondary difmap
_audit_creation_method SHELXL-97
_cell_angle_alpha 90.00
_cell_angle_beta 102.0530(10)
_cell_angle_gamma 90.00
_cell_formula_units_Z 2
_cell_length_a 10.2419(7)
_cell_length_b 19.1519(13)
_cell_length_c 10.3873(7)
_cell_measurement_temperature 100(2)
_cell_volume 1992.6(2)
_computing_cell_refinement 'Bruker SAINT'
_computing_data_collection 'Bruker SMART'
_computing_data_reduction 'Bruker SAINT'
_computing_molecular_graphics 'PLATON (Spek, 1980-2005)'
_computing_publication_material 'SHELXL-97 (Sheldrick, 1997)'
_computing_structure_refinement 'SHELXL-97 (Sheldrick, 1997)'
_computing_structure_solution 'DIRDIF (Beurskens, 1999)'
_diffrn_ambient_temperature 100(2)
_diffrn_measured_fraction_theta_full 0.988
_diffrn_measured_fraction_theta_max 0.988
_diffrn_measurement_device_type 'CCD area detector'
_diffrn_measurement_method 'phi and omega-scans'
_diffrn_radiation_monochromator graphite
_diffrn_radiation_probe x-ray
_diffrn_radiation_type MoK\a
_diffrn_radiation_wavelength 0.71073
_diffrn_reflns_av_R_equivalents 0.0356
_diffrn_reflns_av_sigmaI/netI 0.0504
_diffrn_reflns_limit_h_max 14
_diffrn_reflns_limit_h_min -15
_diffrn_reflns_limit_k_max 28
_diffrn_reflns_limit_k_min -21
_diffrn_reflns_limit_l_max 15
_diffrn_reflns_limit_l_min 0
_diffrn_reflns_number 19507
_diffrn_reflns_theta_full 32.03
_diffrn_reflns_theta_max 32.03
_diffrn_reflns_theta_min 2.00
_diffrn_source 'fine-focus sealed tube'
_exptl_absorpt_coefficient_mu 2.348
_exptl_absorpt_correction_T_max 0.7196
_exptl_absorpt_correction_T_min 0.7196
_exptl_absorpt_correction_type multi-scan
_exptl_absorpt_process_details SADABS
_exptl_crystal_colour colourless
_exptl_crystal_density_diffrn 1.324
_exptl_crystal_density_method 'not measured'
_exptl_crystal_description plate
_exptl_crystal_F_000 828
_exptl_crystal_size_max 0.15
_exptl_crystal_size_mid 0.15
_exptl_crystal_size_min 0.15
_refine_diff_density_max 1.841
_refine_diff_density_min -1.079
_refine_diff_density_rms 0.136
_refine_ls_abs_structure_details 'Flack H D (1983), Acta Cryst. A39, 876-881'
_refine_ls_abs_structure_Flack 0.005(6)
_refine_ls_extinction_method none
_refine_ls_goodness_of_fit_ref 1.050
_refine_ls_hydrogen_treatment constr
_refine_ls_matrix_type full
_refine_ls_number_parameters 395
_refine_ls_number_reflns 10696
_refine_ls_number_restraints 1
_refine_ls_restrained_S_all 1.050
_refine_ls_R_factor_all 0.0381
_refine_ls_R_factor_gt 0.0324
_refine_ls_shift/su_max 0.001
_refine_ls_shift/su_mean 0.000
_refine_ls_structure_factor_coef Fsqd
_refine_ls_weighting_details 'calc w=1/[\s^2^(Fo^2^)+(0.0392P)^2^+0.0000P] where P=(Fo^2^+2Fc^2^)/3'
_refine_ls_weighting_scheme calc
_refine_ls_wR_factor_gt 0.0738
_refine_ls_wR_factor_ref 0.0769
_reflns_number_gt 9802
_reflns_number_total 10696
_reflns_threshold_expression >2sigma(I)
_cod_data_source_file b700269f.txt
_cod_data_source_block ga_ml4
_cod_original_sg_symbol_H-M 'P 21'
_cod_database_code 7005288

loop_
_symmetry_equiv_pos_as_xyz
'x, y, z'
'-x, y+1/2, -z'

loop_
_atom_site_label
_atom_site_type_symbol
_atom_site_fract_x
_atom_site_fract_y
_atom_site_fract_z
_atom_site_U_iso_or_equiv
_atom_site_adp_type
_atom_site_occupancy
_atom_site_symmetry_multiplicity
_atom_site_calc_flag
_atom_site_refinement_flags
_atom_site_disorder_assembly
_atom_site_disorder_group
Tm1 Tm 0.112895(11) 0.502526(10) 0.241538(11) 0.01060(4) Uani 1 1 d . . .
Si1 Si -0.12068(10) 0.48122(6) -0.09675(10) 0.0154(2) Uani 1 1 d . . .
Si2 Si -0.16986(10) 0.60850(6) 0.35042(11) 0.0153(2) Uani 1 1 d . . .
Si3 Si 0.25661(12) 0.66877(6) 0.12055(11) 0.0160(2) Uani 1 1 d . . .
O1 O 0.3335(4) 0.2889(2) 0.2607(3) 0.0189(7) Uani 1 1 d . . .
O2 O 0.1425(3) 0.33101(16) 0.5653(2) 0.0164(5) Uani 1 1 d . . .
O3 O 0.4909(3) 0.43781(15) 0.5496(3) 0.0167(5) Uani 1 1 d . . .
N1 N 0.2490(3) 0.39557(18) 0.2028(3) 0.0139(6) Uani 1 1 d . . .
N2 N 0.0705(3) 0.40479(17) 0.3966(3) 0.0134(6) Uani 1 1 d . . .
N3 N 0.3135(3) 0.4953(2) 0.4321(3) 0.0134(7) Uani 1 1 d . . .
C1 C 0.2946(3) 0.3523(2) 0.2925(4) 0.0135(6) Uani 1 1 d . . .
C2 C 0.2968(5) 0.2862(2) 0.1159(4) 0.0218(8) Uani 1 1 d . . .
H2A H 0.2205 0.2542 0.0862 0.026 Uiso 1 1 calc R . .
H2B H 0.3731 0.2704 0.0785 0.026 Uiso 1 1 calc R . .
C3 C 0.2584(4) 0.3619(2) 0.0755(4) 0.0156(7) Uani 1 1 d . . .
H3 H 0.1683 0.3623 0.0154 0.019 Uiso 1 1 calc R . .
C4 C 0.3581(4) 0.4004(2) 0.0085(3) 0.0165(7) Uani 1 1 d . . .
H4 H 0.3257 0.4496 -0.0067 0.020 Uiso 1 1 calc R . .
C5 C 0.4975(4) 0.4037(3) 0.0932(4) 0.0262(9) Uani 1 1 d . . .
H5A H 0.4949 0.4278 0.1759 0.039 Uiso 1 1 calc R . .
H5B H 0.5562 0.4291 0.0463 0.039 Uiso 1 1 calc R . .
H5C H 0.5316 0.3562 0.1125 0.039 Uiso 1 1 calc R . .
C6 C 0.3571(4) 0.3685(2) -0.1259(4) 0.0205(8) Uani 1 1 d . . .
H6A H 0.4105 0.3975 -0.1731 0.031 Uiso 1 1 calc R . .
H6B H 0.2650 0.3661 -0.1766 0.031 Uiso 1 1 calc R . .
H6C H 0.3949 0.3214 -0.1146 0.031 Uiso 1 1 calc R . .
C7 C 0.1644(4) 0.3686(2) 0.4633(3) 0.0126(6) Uani 1 1 d . . .
C8 C 0.0063(4) 0.3481(2) 0.5768(3) 0.0185(8) Uani 1 1 d . . .
H8A H 0.0063 0.3771 0.6557 0.022 Uiso 1 1 calc R . .
H8B H -0.0463 0.3052 0.5820 0.022 Uiso 1 1 calc R . .
C9 C -0.0505(4) 0.3891(2) 0.4500(3) 0.0143(7) Uani 1 1 d . . .
H9 H -0.0905 0.4338 0.4732 0.017 Uiso 1 1 calc R . .
C10 C -0.1552(4) 0.3487(2) 0.3496(4) 0.0162(7) Uani 1 1 d . . .
H10 H -0.1807 0.3782 0.2688 0.019 Uiso 1 1 calc R . .
C11 C -0.1007(5) 0.2792(3) 0.3091(5) 0.0284(10) Uani 1 1 d . . .
H11A H -0.0734 0.2496 0.3870 0.043 Uiso 1 1 calc R . .
H11B H -0.0236 0.2882 0.2694 0.043 Uiso 1 1 calc R . .
H11C H -0.1704 0.2554 0.2451 0.043 Uiso 1 1 calc R . .
C12 C -0.2804(4) 0.3369(2) 0.4048(4) 0.0219(8) Uani 1 1 d . . .
H12A H -0.2575 0.3092 0.4858 0.033 Uiso 1 1 calc R . .
H12B H -0.3471 0.3118 0.3398 0.033 Uiso 1 1 calc R . .
H12C H -0.3169 0.3820 0.4243 0.033 Uiso 1 1 calc R . .
C13 C 0.3693(4) 0.4376(2) 0.4718(4) 0.0104(7) Uani 1 1 d . . .
C14 C 0.5323(3) 0.5103(3) 0.5577(4) 0.0191(8) Uani 1 1 d . . .
H14A H 0.6046 0.5181 0.5092 0.023 Uiso 1 1 calc R . .
H14B H 0.5644 0.5246 0.6505 0.023 Uiso 1 1 calc R . .
C15 C 0.4060(4) 0.5512(2) 0.4940(4) 0.0126(7) Uani 1 1 d . . .
H15 H 0.4267 0.5825 0.4240 0.015 Uiso 1 1 calc R . .
C16 C 0.3452(4) 0.5947(2) 0.5920(4) 0.0158(7) Uani 1 1 d . . .
H16 H 0.2603 0.6157 0.5419 0.019 Uiso 1 1 calc R . .
C17 C 0.3109(5) 0.5510(3) 0.7018(5) 0.0319(11) Uani 1 1 d . . .
H17A H 0.3931 0.5323 0.7565 0.048 Uiso 1 1 calc R . .
H17B H 0.2525 0.5124 0.6641 0.048 Uiso 1 1 calc R . .
H17C H 0.2650 0.5802 0.7560 0.048 Uiso 1 1 calc R . .
C18 C 0.4394(4) 0.6547(2) 0.6470(4) 0.0191(8) Uani 1 1 d . . .
H18A H 0.3956 0.6853 0.7007 0.029 Uiso 1 1 calc R . .
H18B H 0.4614 0.6816 0.5740 0.029 Uiso 1 1 calc R . .
H18C H 0.5215 0.6357 0.7014 0.029 Uiso 1 1 calc R . .
C19 C 0.3068(3) 0.36522(19) 0.4398(3) 0.0115(6) Uani 1 1 d . . .
C20 C 0.3894(4) 0.3085(2) 0.5234(4) 0.0160(7) Uani 1 1 d . . .
H20A H 0.3444 0.2634 0.5048 0.024 Uiso 1 1 calc R . .
H20B H 0.3986 0.3198 0.6169 0.024 Uiso 1 1 calc R . .
H20C H 0.4780 0.3062 0.5020 0.024 Uiso 1 1 calc R . .
C21 C -0.0583(4) 0.4526(2) 0.0744(4) 0.0165(7) Uani 1 1 d . . .
H21A H -0.0308 0.4034 0.0672 0.020 Uiso 1 1 calc R . .
H21B H -0.1383 0.4509 0.1137 0.020 Uiso 1 1 calc R . .
C22 C -0.2257(4) 0.5625(2) -0.1022(4) 0.0240(9) Uani 1 1 d . . .
H22A H -0.3078 0.5514 -0.0722 0.036 Uiso 1 1 calc R . .
H22B H -0.2483 0.5802 -0.1927 0.036 Uiso 1 1 calc R . .
H22C H -0.1754 0.5982 -0.0446 0.036 Uiso 1 1 calc R . .
C23 C -0.2235(4) 0.4125(3) -0.2010(4) 0.0243(9) Uani 1 1 d . . .
H23A H -0.1729 0.3687 -0.1942 0.036 Uiso 1 1 calc R . .
H23B H -0.2445 0.4279 -0.2930 0.036 Uiso 1 1 calc R . .
H23C H -0.3065 0.4050 -0.1702 0.036 Uiso 1 1 calc R . .
C24 C 0.0182(3) 0.5031(4) -0.1827(3) 0.0222(6) Uani 1 1 d . . .
H24A H 0.0645 0.5452 -0.1432 0.033 Uiso 1 1 calc R . .
H24B H -0.0189 0.5116 -0.2762 0.033 Uiso 1 1 calc R . .
H24C H 0.0813 0.4641 -0.1735 0.033 Uiso 1 1 calc R . .
C25 C 0.0040(4) 0.5799(2) 0.3664(4) 0.0173(7) Uani 1 1 d . . .
H25A H 0.0283 0.5612 0.4571 0.021 Uiso 1 1 calc R . .
H25B H 0.0545 0.6241 0.3682 0.021 Uiso 1 1 calc R . .
C26 C -0.2121(4) 0.6859(2) 0.2376(4) 0.0243(9) Uani 1 1 d . . .
H26A H -0.1478 0.7235 0.2669 0.037 Uiso 1 1 calc R . .
H26B H -0.3023 0.7022 0.2397 0.037 Uiso 1 1 calc R . .
H26C H -0.2081 0.6722 0.1476 0.037 Uiso 1 1 calc R . .
C27 C -0.2974(4) 0.5404(2) 0.2788(4) 0.0225(8) Uani 1 1 d . . .
H27A H -0.2909 0.5304 0.1879 0.034 Uiso 1 1 calc R . .
H27B H -0.3871 0.5578 0.2802 0.034 Uiso 1 1 calc R . .
H27C H -0.2806 0.4975 0.3313 0.034 Uiso 1 1 calc R . .
C28 C -0.2080(4) 0.6325(2) 0.5153(4) 0.0218(8) Uani 1 1 d . . .
H28A H -0.1841 0.5935 0.5767 0.033 Uiso 1 1 calc R . .
H28B H -0.3034 0.6427 0.5044 0.033 Uiso 1 1 calc R . .
H28C H -0.1561 0.6739 0.5502 0.033 Uiso 1 1 calc R . .
C29 C 0.2535(4) 0.5734(2) 0.1373(4) 0.0157(7) Uani 1 1 d . . .
H29A H 0.3458 0.5604 0.1807 0.019 Uiso 1 1 calc R . .
H29B H 0.2404 0.5553 0.0463 0.019 Uiso 1 1 calc R . .
C30 C 0.0853(5) 0.7030(3) 0.0458(5) 0.0287(9) Uani 1 1 d . . .
H30A H 0.0524 0.6804 -0.0394 0.043 Uiso 1 1 calc R . .
H30B H 0.0899 0.7536 0.0332 0.043 Uiso 1 1 calc R . .
H30C H 0.0245 0.6929 0.1048 0.043 Uiso 1 1 calc R . .
C31 C 0.3149(6) 0.7125(3) 0.2827(5) 0.0277(12) Uani 1 1 d . . .
H31A H 0.2574 0.6987 0.3428 0.042 Uiso 1 1 calc R . .
H31B H 0.3109 0.7632 0.2707 0.042 Uiso 1 1 calc R . .
H31C H 0.4071 0.6985 0.3199 0.042 Uiso 1 1 calc R . .
C32 C 0.3717(5) 0.7014(3) 0.0142(4) 0.0280(10) Uani 1 1 d . . .
H32A H 0.4631 0.6862 0.0514 0.042 Uiso 1 1 calc R . .
H32B H 0.3685 0.7526 0.0108 0.042 Uiso 1 1 calc R . .
H32C H 0.3433 0.6826 -0.0750 0.042 Uiso 1 1 calc R . .

loop_
_atom_site_aniso_label
_atom_site_aniso_U_11
_atom_site_aniso_U_22
_atom_site_aniso_U_33
_atom_site_aniso_U_23
_atom_site_aniso_U_13
_atom_site_aniso_U_12
Tm1 0.01037(5) 0.00940(6) 0.01150(5) 0.00077(9) 0.00105(4) 0.00078(8)
Si1 0.0140(4) 0.0181(5) 0.0130(4) -0.0007(3) 0.0007(3) -0.0003(4)
Si2 0.0141(5) 0.0121(5) 0.0198(5) -0.0017(4) 0.0039(4) 0.0010(4)
Si3 0.0195(5) 0.0132(6) 0.0147(5) 0.0007(4) 0.0017(4) -0.0031(4)
O1 0.0252(16) 0.0126(16) 0.0206(15) -0.0029(12) 0.0086(12) 0.0044(13)
O2 0.0143(12) 0.0216(15) 0.0138(11) 0.0051(10) 0.0043(9) 0.0013(11)
O3 0.0111(12) 0.0148(14) 0.0226(13) -0.0004(11) -0.0004(10) -0.0004(10)
N1 0.0145(14) 0.0135(15) 0.0139(13) -0.0030(12) 0.0035(11) 0.0009(12)
N2 0.0115(13) 0.0118(15) 0.0173(14) 0.0004(12) 0.0041(11) -0.0011(12)
N3 0.0132(11) 0.012(2) 0.0150(11) -0.0022(13) 0.0025(9) -0.0048(13)
C1 0.0116(15) 0.0113(17) 0.0181(16) -0.0036(13) 0.0043(12) -0.0008(12)
C2 0.032(2) 0.016(2) 0.0180(18) -0.0048(15) 0.0078(16) -0.0043(17)
C3 0.0163(17) 0.017(2) 0.0120(16) -0.0062(14) -0.0003(13) 0.0015(15)
C4 0.0222(18) 0.0150(18) 0.0138(15) -0.0004(13) 0.0074(14) 0.0018(14)
C5 0.022(2) 0.035(3) 0.0234(19) -0.0125(18) 0.0081(16) -0.0094(18)
C6 0.026(2) 0.023(2) 0.0138(16) -0.0013(15) 0.0068(15) -0.0009(16)
C7 0.0136(15) 0.0108(16) 0.0132(15) -0.0010(12) 0.0025(12) -0.0018(12)
C8 0.0150(16) 0.028(2) 0.0139(16) -0.0001(15) 0.0055(13) -0.0012(15)
C9 0.0123(15) 0.0150(18) 0.0165(16) -0.0007(13) 0.0054(12) 0.0012(13)
C10 0.0134(16) 0.020(2) 0.0152(16) 0.0027(14) 0.0030(13) -0.0033(14)
C11 0.026(2) 0.027(2) 0.033(2) -0.013(2) 0.0073(18) -0.0029(18)
C12 0.0166(17) 0.023(2) 0.0266(19) 0.0043(17) 0.0053(15) -0.0022(16)
C13 0.0093(16) 0.0117(19) 0.0095(15) -0.0032(13) 0.0004(12) -0.0010(13)
C14 0.0129(13) 0.013(2) 0.0290(16) -0.0050(19) -0.0009(11) -0.0055(17)
C15 0.0142(18) 0.0083(18) 0.0136(17) 0.0028(13) -0.0007(14) -0.0009(14)
C16 0.0127(15) 0.0150(18) 0.0193(17) -0.0003(14) 0.0020(13) -0.0025(13)
C17 0.044(3) 0.026(2) 0.032(2) -0.0080(19) 0.023(2) -0.019(2)
C18 0.0223(19) 0.0167(19) 0.0186(17) -0.0031(14) 0.0052(14) -0.0027(15)
C19 0.0124(15) 0.0094(16) 0.0123(14) -0.0023(12) 0.0018(12) -0.0025(12)
C20 0.0175(17) 0.0120(17) 0.0181(16) 0.0005(13) 0.0027(13) 0.0041(14)
C21 0.0138(16) 0.0179(19) 0.0165(16) -0.0013(14) 0.0003(13) -0.0026(14)
C22 0.026(2) 0.023(2) 0.0209(19) -0.0005(16) 0.0019(16) 0.0037(17)
C23 0.023(2) 0.027(2) 0.0213(19) -0.0048(17) 0.0003(15) -0.0014(17)
C24 0.0194(14) 0.0304(18) 0.0171(13) 0.003(3) 0.0044(11) 0.000(3)
C25 0.0130(16) 0.0149(18) 0.0234(18) 0.0009(15) 0.0025(14) 0.0014(14)
C26 0.028(2) 0.021(2) 0.024(2) 0.0013(17) 0.0047(17) 0.0029(17)
C27 0.0172(18) 0.019(2) 0.032(2) -0.0045(17) 0.0066(16) -0.0021(15)
C28 0.0236(19) 0.019(2) 0.026(2) 0.0006(16) 0.0123(16) 0.0031(16)
C29 0.0142(16) 0.0146(18) 0.0187(16) 0.0011(14) 0.0044(13) -0.0025(13)
C30 0.028(2) 0.022(2) 0.035(2) 0.0065(19) 0.0033(18) 0.0016(18)
C31 0.045(3) 0.014(2) 0.021(2) -0.0013(18) 0.000(2) -0.007(2)
C32 0.030(2) 0.027(2) 0.027(2) 0.0069(18) 0.0077(18) -0.0083(19)

loop_
_atom_type_symbol
_atom_type_description
_atom_type_scat_dispersion_real
_atom_type_scat_dispersion_imag
_atom_type_scat_source
C C 0.0033 0.0016 'International Tables Vol C Tables 4.2.6.8 and 6.1.1.4'
H H 0.0000 0.0000 'International Tables Vol C Tables 4.2.6.8 and 6.1.1.4'
N N 0.0061 0.0033 'International Tables Vol C Tables 4.2.6.8 and 6.1.1.4'
O O 0.0106 0.0060 'International Tables Vol C Tables 4.2.6.8 and 6.1.1.4'
Si Si 0.0817 0.0704 'International Tables Vol C Tables 4.2.6.8 and 6.1.1.4'
Tm Tm -0.3139 5.2483 'International Tables Vol C Tables 4.2.6.8 and 6.1.1.4'

loop_
_geom_angle_atom_site_label_1
_geom_angle_atom_site_label_2
_geom_angle_atom_site_label_3
_geom_angle
_geom_angle_site_symmetry_1
_geom_angle_site_symmetry_3
_geom_angle_publ_flag
C25 Tm1 C21 106.69(14) . . ?
C25 Tm1 C29 106.64(14) . . ?
C21 Tm1 C29 108.47(13) . . ?
C25 Tm1 N3 90.22(12) . . ?
C21 Tm1 N3 153.33(13) . . ?
C29 Tm1 N3 85.29(12) . . ?
C25 Tm1 N1 155.90(12) . . ?
C21 Tm1 N1 84.63(12) . . ?
C29 Tm1 N1 89.05(12) . . ?
N3 Tm1 N1 72.58(11) . . ?
C25 Tm1 N2 87.28(12) . . ?
C21 Tm1 N2 88.25(12) . . ?
C29 Tm1 N2 153.34(12) . . ?
N3 Tm1 N2 71.75(11) . . ?
N1 Tm1 N2 71.55(10) . . ?
C21 Si1 C24 112.36(17) . . ?
C21 Si1 C23 112.8(2) . . ?
C24 Si1 C23 105.7(2) . . ?
C21 Si1 C22 110.82(19) . . ?
C24 Si1 C22 106.5(3) . . ?
C23 Si1 C22 108.3(2) . . ?
C25 Si2 C26 112.5(2) . . ?
C25 Si2 C27 114.10(19) . . ?
C26 Si2 C27 104.4(2) . . ?
C25 Si2 C28 111.72(19) . . ?
C26 Si2 C28 107.9(2) . . ?
C27 Si2 C28 105.6(2) . . ?
C29 Si3 C31 111.7(2) . . ?
C29 Si3 C30 110.7(2) . . ?
C31 Si3 C30 108.1(3) . . ?
C29 Si3 C32 114.3(2) . . ?
C31 Si3 C32 105.0(2) . . ?
C30 Si3 C32 106.6(2) . . ?
C1 O1 C2 105.0(3) . . ?
C7 O2 C8 105.3(3) . . ?
C13 O3 C14 105.3(3) . . ?
C1 N1 C3 106.7(3) . . ?
C1 N1 Tm1 122.7(2) . . ?
C3 N1 Tm1 128.6(2) . . ?
C7 N2 C9 106.4(3) . . ?
C7 N2 Tm1 122.2(2) . . ?
C9 N2 Tm1 130.1(2) . . ?
C13 N3 C15 106.5(3) . . ?
C13 N3 Tm1 122.3(3) . . ?
C15 N3 Tm1 129.6(3) . . ?
N1 C1 O1 119.7(3) . . ?
N1 C1 C19 125.0(3) . . ?
O1 C1 C19 115.3(3) . . ?
O1 C2 C3 104.0(3) . . ?
O1 C2 H2A 111.0 . . ?
C3 C2 H2A 111.0 . . ?
O1 C2 H2B 111.0 . . ?
C3 C2 H2B 111.0 . . ?
H2A C2 H2B 109.0 . . ?
N1 C3 C2 103.0(3) . . ?
N1 C3 C4 111.4(3) . . ?
C2 C3 C4 114.9(3) . . ?
N1 C3 H3 109.1 . . ?
C2 C3 H3 109.1 . . ?
C4 C3 H3 109.1 . . ?
C5 C4 C6 112.0(3) . . ?
C5 C4 C3 113.0(3) . . ?
C6 C4 C3 110.1(3) . . ?
C5 C4 H4 107.1 . . ?
C6 C4 H4 107.1 . . ?
C3 C4 H4 107.1 . . ?
C4 C5 H5A 109.5 . . ?
C4 C5 H5B 109.5 . . ?
H5A C5 H5B 109.5 . . ?
C4 C5 H5C 109.5 . . ?
H5A C5 H5C 109.5 . . ?
H5B C5 H5C 109.5 . . ?
C4 C6 H6A 109.5 . . ?
C4 C6 H6B 109.5 . . ?
H6A C6 H6B 109.5 . . ?
C4 C6 H6C 109.5 . . ?
H6A C6 H6C 109.5 . . ?
H6B C6 H6C 109.5 . . ?
N2 C7 O2 119.5(3) . . ?
N2 C7 C19 125.2(3) . . ?
O2 C7 C19 115.2(3) . . ?
O2 C8 C9 104.0(3) . . ?
O2 C8 H8A 111.0 . . ?
C9 C8 H8A 111.0 . . ?
O2 C8 H8B 111.0 . . ?
C9 C8 H8B 111.0 . . ?
H8A C8 H8B 109.0 . . ?
N2 C9 C10 111.4(3) . . ?
N2 C9 C8 103.1(3) . . ?
C10 C9 C8 114.1(3) . . ?
N2 C9 H9 109.3 . . ?
C10 C9 H9 109.3 . . ?
C8 C9 H9 109.3 . . ?
C12 C10 C11 110.9(4) . . ?
C12 C10 C9 109.9(3) . . ?
C11 C10 C9 112.3(3) . . ?
C12 C10 H10 107.9 . . ?
C11 C10 H10 107.9 . . ?
C9 C10 H10 107.9 . . ?
C10 C11 H11A 109.5 . . ?
C10 C11 H11B 109.5 . . ?
H11A C11 H11B 109.5 . . ?
C10 C11 H11C 109.5 . . ?
H11A C11 H11C 109.5 . . ?
H11B C11 H11C 109.5 . . ?
C10 C12 H12A 109.5 . . ?
C10 C12 H12B 109.5 . . ?
H12A C12 H12B 109.5 . . ?
C10 C12 H12C 109.5 . . ?
H12A C12 H12C 109.5 . . ?
H12B C12 H12C 109.5 . . ?
N3 C13 O3 119.4(4) . . ?
N3 C13 C19 125.2(3) . . ?
O3 C13 C19 115.4(3) . . ?
O3 C14 C15 104.6(3) . . ?
O3 C14 H14A 110.8 . . ?
C15 C14 H14A 110.8 . . ?
O3 C14 H14B 110.8 . . ?
C15 C14 H14B 110.8 . . ?
H14A C14 H14B 108.9 . . ?
N3 C15 C14 102.9(3) . . ?
N3 C15 C16 111.5(3) . . ?
C14 C15 C16 114.2(3) . . ?
N3 C15 H15 109.3 . . ?
C14 C15 H15 109.3 . . ?
C16 C15 H15 109.3 . . ?
C17 C16 C18 111.1(3) . . ?
C17 C16 C15 112.8(3) . . ?
C18 C16 C15 110.0(3) . . ?
C17 C16 H16 107.6 . . ?
C18 C16 H16 107.6 . . ?
C15 C16 H16 107.6 . . ?
C16 C17 H17A 109.5 . . ?
C16 C17 H17B 109.5 . . ?
H17A C17 H17B 109.5 . . ?
C16 C17 H17C 109.5 . . ?
H17A C17 H17C 109.5 . . ?
H17B C17 H17C 109.5 . . ?
C16 C18 H18A 109.5 . . ?
C16 C18 H18B 109.5 . . ?
H18A C18 H18B 109.5 . . ?
C16 C18 H18C 109.5 . . ?
H18A C18 H18C 109.5 . . ?
H18B C18 H18C 109.5 . . ?
C7 C19 C1 106.6(3) . . ?
C7 C19 C20 111.9(3) . . ?
C1 C19 C20 111.9(3) . . ?
C7 C19 C13 107.2(3) . . ?
C1 C19 C13 107.8(3) . . ?
C20 C19 C13 111.2(3) . . ?
C19 C20 H20A 109.5 . . ?
C19 C20 H20B 109.5 . . ?
H20A C20 H20B 109.5 . . ?
C19 C20 H20C 109.5 . . ?
H20A C20 H20C 109.5 . . ?
H20B C20 H20C 109.5 . . ?
Si1 C21 Tm1 129.4(2) . . ?
Si1 C21 H21A 104.9 . . ?
Tm1 C21 H21A 104.9 . . ?
Si1 C21 H21B 104.9 . . ?
Tm1 C21 H21B 104.9 . . ?
H21A C21 H21B 105.8 . . ?
Si1 C22 H22A 109.5 . . ?
Si1 C22 H22B 109.5 . . ?
H22A C22 H22B 109.5 . . ?
Si1 C22 H22C 109.5 . . ?
H22A C22 H22C 109.5 . . ?
H22B C22 H22C 109.5 . . ?
Si1 C23 H23A 109.5 . . ?
Si1 C23 H23B 109.5 . . ?
H23A C23 H23B 109.5 . . ?
Si1 C23 H23C 109.5 . . ?
H23A C23 H23C 109.5 . . ?
H23B C23 H23C 109.5 . . ?
Si1 C24 H24A 109.5 . . ?
Si1 C24 H24B 109.5 . . ?
H24A C24 H24B 109.5 . . ?
Si1 C24 H24C 109.5 . . ?
H24A C24 H24C 109.5 . . ?
H24B C24 H24C 109.5 . . ?
Si2 C25 Tm1 133.5(2) . . ?
Si2 C25 H25A 103.8 . . ?
Tm1 C25 H25A 103.8 . . ?
Si2 C25 H25B 103.8 . . ?
Tm1 C25 H25B 103.8 . . ?
H25A C25 H25B 105.4 . . ?
Si2 C26 H26A 109.5 . . ?
Si2 C26 H26B 109.5 . . ?
H26A C26 H26B 109.5 . . ?
Si2 C26 H26C 109.5 . . ?
H26A C26 H26C 109.5 . . ?
H26B C26 H26C 109.5 . . ?
Si2 C27 H27A 109.5 . . ?
Si2 C27 H27B 109.5 . . ?
H27A C27 H27B 109.5 . . ?
Si2 C27 H27C 109.5 . . ?
H27A C27 H27C 109.5 . . ?
H27B C27 H27C 109.5 . . ?
Si2 C28 H28A 109.5 . . ?
Si2 C28 H28B 109.5 . . ?
H28A C28 H28B 109.5 . . ?
Si2 C28 H28C 109.5 . . ?
H28A C28 H28C 109.5 . . ?
H28B C28 H28C 109.5 . . ?
Si3 C29 Tm1 129.06(19) . . ?
Si3 C29 H29A 105.0 . . ?
Tm1 C29 H29A 105.0 . . ?
Si3 C29 H29B 105.0 . . ?
Tm1 C29 H29B 105.0 . . ?
H29A C29 H29B 105.9 . . ?
Si3 C30 H30A 109.5 . . ?
Si3 C30 H30B 109.5 . . ?
H30A C30 H30B 109.5 . . ?
Si3 C30 H30C 109.5 . . ?
H30A C30 H30C 109.5 . . ?
H30B C30 H30C 109.5 . . ?
Si3 C31 H31A 109.5 . . ?
Si3 C31 H31B 109.5 . . ?
H31A C31 H31B 109.5 . . ?
Si3 C31 H31C 109.5 . . ?
H31A C31 H31C 109.5 . . ?
H31B C31 H31C 109.5 . . ?
Si3 C32 H32A 109.5 . . ?
Si3 C32 H32B 109.5 . . ?
H32A C32 H32B 109.5 . . ?
Si3 C32 H32C 109.5 . . ?
H32A C32 H32C 109.5 . . ?
H32B C32 H32C 109.5 . . ?

loop_
_geom_bond_atom_site_label_1
_geom_bond_atom_site_label_2
_geom_bond_distance
_geom_bond_site_symmetry_2
_geom_bond_publ_flag
Tm1 C25 2.393(4) . ?
Tm1 C21 2.394(4) . ?
Tm1 C29 2.395(4) . ?
Tm1 N3 2.542(3) . ?
Tm1 N1 2.557(3) . ?
Tm1 N2 2.565(3) . ?
Si1 C21 1.842(4) . ?
Si1 C24 1.878(4) . ?
Si1 C23 1.881(4) . ?
Si1 C22 1.887(5) . ?
Si2 C25 1.837(4) . ?
Si2 C26 1.882(5) . ?
Si2 C27 1.886(4) . ?
Si2 C28 1.891(4) . ?
Si3 C29 1.837(4) . ?
Si3 C31 1.864(5) . ?
Si3 C30 1.882(5) . ?
Si3 C32 1.883(4) . ?
O1 C1 1.340(5) . ?
O1 C2 1.473(5) . ?
O2 C7 1.338(4) . ?
O2 C8 1.462(4) . ?
O3 C13 1.335(4) . ?
O3 C14 1.448(6) . ?
N1 C1 1.262(5) . ?
N1 C3 1.492(5) . ?
N2 C7 1.268(5) . ?
N2 C9 1.490(5) . ?
N3 C13 1.274(6) . ?
N3 C15 1.483(5) . ?
C1 C19 1.529(5) . ?
C2 C3 1.538(6) . ?
C2 H2A 0.9900 . ?
C2 H2B 0.9900 . ?
C3 C4 1.539(6) . ?
C3 H3 1.0000 . ?
C4 C5 1.514(6) . ?
C4 C6 1.522(5) . ?
C4 H4 1.0000 . ?
C5 H5A 0.9800 . ?
C5 H5B 0.9800 . ?
C5 H5C 0.9800 . ?
C6 H6A 0.9800 . ?
C6 H6B 0.9800 . ?
C6 H6C 0.9800 . ?
C7 C19 1.529(5) . ?
C8 C9 1.539(5) . ?
C8 H8A 0.9900 . ?
C8 H8B 0.9900 . ?
C9 C10 1.539(5) . ?
C9 H9 1.0000 . ?
C10 C12 1.527(5) . ?
C10 C11 1.536(6) . ?
C10 H10 1.0000 . ?
C11 H11A 0.9800 . ?
C11 H11B 0.9800 . ?
C11 H11C 0.9800 . ?
C12 H12A 0.9800 . ?
C12 H12B 0.9800 . ?
C12 H12C 0.9800 . ?
C13 C19 1.534(5) . ?
C14 C15 1.539(6) . ?
C14 H14A 0.9900 . ?
C14 H14B 0.9900 . ?
C15 C16 1.543(5) . ?
C15 H15 1.0000 . ?
C16 C17 1.513(6) . ?
C16 C18 1.533(5) . ?
C16 H16 1.0000 . ?
C17 H17A 0.9800 . ?
C17 H17B 0.9800 . ?
C17 H17C 0.9800 . ?
C18 H18A 0.9800 . ?
C18 H18B 0.9800 . ?
C18 H18C 0.9800 . ?
C19 C20 1.530(5) . ?
C20 H20A 0.9800 . ?
C20 H20B 0.9800 . ?
C20 H20C 0.9800 . ?
C21 H21A 0.9900 . ?
C21 H21B 0.9900 . ?
C22 H22A 0.9800 . ?
C22 H22B 0.9800 . ?
C22 H22C 0.9800 . ?
C23 H23A 0.9800 . ?
C23 H23B 0.9800 . ?
C23 H23C 0.9800 . ?
C24 H24A 0.9800 . ?
C24 H24B 0.9800 . ?
C24 H24C 0.9800 . ?
C25 H25A 0.9900 . ?
C25 H25B 0.9900 . ?
C26 H26A 0.9800 . ?
C26 H26B 0.9800 . ?
C26 H26C 0.9800 . ?
C27 H27A 0.9800 . ?
C27 H27B 0.9800 . ?
C27 H27C 0.9800 . ?
C28 H28A 0.9800 . ?
C28 H28B 0.9800 . ?
C28 H28C 0.9800 . ?
C29 H29A 0.9900 . ?
C29 H29B 0.9900 . ?
C30 H30A 0.9800 . ?
C30 H30B 0.9800 . ?
C30 H30C 0.9800 . ?
C31 H31A 0.9800 . ?
C31 H31B 0.9800 . ?
C31 H31C 0.9800 . ?
C32 H32A 0.9800 . ?
C32 H32B 0.9800 . ?
C32 H32C 0.9800 . ?

loop_
_geom_torsion_atom_site_label_1
_geom_torsion_atom_site_label_2
_geom_torsion_atom_site_label_3
_geom_torsion_atom_site_label_4
_geom_torsion
_geom_torsion_site_symmetry_1
_geom_torsion_site_symmetry_2
_geom_torsion_site_symmetry_3
_geom_torsion_site_symmetry_4
_geom_torsion_publ_flag
C25 Tm1 N1 C1 -0.8(5) . . . . ?
C21 Tm1 N1 C1 -120.5(3) . . . . ?
C29 Tm1 N1 C1 130.8(3) . . . . ?
N3 Tm1 N1 C1 45.4(3) . . . . ?
N2 Tm1 N1 C1 -30.6(3) . . . . ?
C25 Tm1 N1 C3 161.1(3) . . . . ?
C21 Tm1 N1 C3 41.3(3) . . . . ?
C29 Tm1 N1 C3 -67.3(3) . . . . ?
N3 Tm1 N1 C3 -152.7(3) . . . . ?
N2 Tm1 N1 C3 131.3(3) . . . . ?
C25 Tm1 N2 C7 -122.5(3) . . . . ?
C21 Tm1 N2 C7 130.7(3) . . . . ?
C29 Tm1 N2 C7 0.5(5) . . . . ?
N3 Tm1 N2 C7 -31.4(3) . . . . ?
N1 Tm1 N2 C7 45.8(3) . . . . ?
C25 Tm1 N2 C9 42.4(3) . . . . ?
C21 Tm1 N2 C9 -64.4(3) . . . . ?
C29 Tm1 N2 C9 165.4(3) . . . . ?
N3 Tm1 N2 C9 133.5(3) . . . . ?
N1 Tm1 N2 C9 -149.3(3) . . . . ?
C25 Tm1 N3 C13 134.2(3) . . . . ?
C21 Tm1 N3 C13 3.8(4) . . . . ?
C29 Tm1 N3 C13 -119.1(3) . . . . ?
N1 Tm1 N3 C13 -28.7(3) . . . . ?
N2 Tm1 N3 C13 47.1(3) . . . . ?
C25 Tm1 N3 C15 -62.4(3) . . . . ?
C21 Tm1 N3 C15 167.2(3) . . . . ?
C29 Tm1 N3 C15 44.2(3) . . . . ?
N1 Tm1 N3 C15 134.7(3) . . . . ?
N2 Tm1 N3 C15 -149.5(3) . . . . ?
C3 N1 C1 O1 -2.9(5) . . . . ?
Tm1 N1 C1 O1 162.4(3) . . . . ?
C3 N1 C1 C19 178.8(3) . . . . ?
Tm1 N1 C1 C19 -15.9(5) . . . . ?
C2 O1 C1 N1 -5.4(5) . . . . ?
C2 O1 C1 C19 173.1(3) . . . . ?
C1 O1 C2 C3 10.7(4) . . . . ?
C1 N1 C3 C2 9.4(4) . . . . ?
Tm1 N1 C3 C2 -154.7(3) . . . . ?
C1 N1 C3 C4 -114.2(4) . . . . ?
Tm1 N1 C3 C4 81.6(4) . . . . ?
O1 C2 C3 N1 -12.0(4) . . . . ?
O1 C2 C3 C4 109.3(4) . . . . ?
N1 C3 C4 C5 58.5(4) . . . . ?
C2 C3 C4 C5 -58.1(4) . . . . ?
N1 C3 C4 C6 -175.4(3) . . . . ?
C2 C3 C4 C6 68.0(4) . . . . ?
C9 N2 C7 O2 -4.6(5) . . . . ?
Tm1 N2 C7 O2 163.4(2) . . . . ?
C9 N2 C7 C19 177.2(3) . . . . ?
Tm1 N2 C7 C19 -14.8(5) . . . . ?
C8 O2 C7 N2 -4.3(5) . . . . ?
C8 O2 C7 C19 174.1(3) . . . . ?
C7 O2 C8 C9 10.6(4) . . . . ?
C7 N2 C9 C10 -112.0(4) . . . . ?
Tm1 N2 C9 C10 81.3(4) . . . . ?
C7 N2 C9 C8 10.8(4) . . . . ?
Tm1 N2 C9 C8 -155.9(3) . . . . ?
O2 C8 C9 N2 -12.8(4) . . . . ?
O2 C8 C9 C10 108.1(3) . . . . ?
N2 C9 C10 C12 -177.1(3) . . . . ?
C8 C9 C10 C12 66.7(4) . . . . ?
N2 C9 C10 C11 59.0(4) . . . . ?
C8 C9 C10 C11 -57.2(4) . . . . ?
C15 N3 C13 O3 -2.5(4) . . . . ?
Tm1 N3 C13 O3 164.2(2) . . . . ?
C15 N3 C13 C19 176.2(4) . . . . ?
Tm1 N3 C13 C19 -17.1(5) . . . . ?
C14 O3 C13 N3 -5.2(4) . . . . ?
C14 O3 C13 C19 176.0(3) . . . . ?
C13 O3 C14 C15 10.0(4) . . . . ?
C13 N3 C15 C14 8.5(3) . . . . ?
Tm1 N3 C15 C14 -156.9(2) . . . . ?
C13 N3 C15 C16 -114.3(4) . . . . ?
Tm1 N3 C15 C16 80.3(4) . . . . ?
O3 C14 C15 N3 -11.2(4) . . . . ?
O3 C14 C15 C16 109.8(4) . . . . ?
N3 C15 C16 C17 59.1(4) . . . . ?
C14 C15 C16 C17 -57.0(5) . . . . ?
N3 C15 C16 C18 -176.3(3) . . . . ?
C14 C15 C16 C18 67.7(4) . . . . ?
N2 C7 C19 C1 -48.7(5) . . . . ?
O2 C7 C19 C1 133.0(3) . . . . ?
N2 C7 C19 C20 -171.3(4) . . . . ?
O2 C7 C19 C20 10.4(4) . . . . ?
N2 C7 C19 C13 66.5(4) . . . . ?
O2 C7 C19 C13 -111.7(3) . . . . ?
N1 C1 C19 C7 68.2(4) . . . . ?
O1 C1 C19 C7 -110.2(4) . . . . ?
N1 C1 C19 C20 -169.2(4) . . . . ?
O1 C1 C19 C20 12.4(4) . . . . ?
N1 C1 C19 C13 -46.6(5) . . . . ?
O1 C1 C19 C13 135.0(3) . . . . ?
N3 C13 C19 C7 -46.8(5) . . . . ?
O3 C13 C19 C7 131.9(3) . . . . ?
N3 C13 C19 C1 67.6(4) . . . . ?
O3 C13 C19 C1 -113.7(3) . . . . ?
N3 C13 C19 C20 -169.4(3) . . . . ?
O3 C13 C19 C20 9.3(4) . . . . ?
C24 Si1 C21 Tm1 45.7(4) . . . . ?
C23 Si1 C21 Tm1 165.1(2) . . . . ?
C22 Si1 C21 Tm1 -73.3(3) . . . . ?
C25 Tm1 C21 Si1 93.8(3) . . . . ?
C29 Tm1 C21 Si1 -20.7(3) . . . . ?
N3 Tm1 C21 Si1 -138.9(2) . . . . ?
N1 Tm1 C21 Si1 -107.9(3) . . . . ?
N2 Tm1 C21 Si1 -179.6(3) . . . . ?
C26 Si2 C25 Tm1 -86.5(3) . . . . ?
C27 Si2 C25 Tm1 32.2(4) . . . . ?
C28 Si2 C25 Tm1 151.9(3) . . . . ?
C21 Tm1 C25 Si2 -4.1(3) . . . . ?
C29 Tm1 C25 Si2 111.7(3) . . . . ?
N3 Tm1 C25 Si2 -163.2(3) . . . . ?
N1 Tm1 C25 Si2 -119.6(3) . . . . ?
N2 Tm1 C25 Si2 -91.5(3) . . . . ?
C31 Si3 C29 Tm1 67.4(3) . . . . ?
C30 Si3 C29 Tm1 -53.2(3) . . . . ?
C32 Si3 C29 Tm1 -173.6(2) . . . . ?
C25 Tm1 C29 Si3 -12.5(3) . . . . ?
C21 Tm1 C29 Si3 102.0(3) . . . . ?
N3 Tm1 C29 Si3 -101.4(3) . . . . ?
N1 Tm1 C29 Si3 -174.0(2) . . . . ?
N2 Tm1 C29 Si3 -131.6(2) . . . . ?
